data_7134129
loop_
_publ_author_name
'CANAC, Yves'
'Valyaev, Dmitry A.'
'Lachini, Mohammed'
'Shubina, Elena S.'
'Cesar, Vincent'
'Duhayon, Carine'
'Filippov, Oleg A.'
'Cherradi, Abdelhaq'
'El Kadiri, Mustapha'

_publ_section_title
;
 Pushing the limits of electronic donation for cis-chelating ligands via
 an alliance of phosphonium ylide and anionic abnormal NHC
;
_journal_name_full 'Chemical Communications'
_journal_paper_doi 10.1039/D4CC06177B
_journal_year 2025
_chemical_formula_moiety 'C50 H45 Mn N2 O4 P Rh, C4 H8 O'
_chemical_formula_sum 'C54 H53 Mn N2 O5 P Rh'
_chemical_formula_weight 998.8
_space_group_IT_number 2
_space_group_name_Hall '-P 1'
_space_group_name_H-M_alt 'P -1'
_symmetry_cell_setting triclinic
_symmetry_Int_Tables_number 2
_symmetry_space_group_name_Hall '-P 1'
_symmetry_space_group_name_H-M 'P -1'
_atom_sites_solution_hydrogens geom
_audit_creation_date 2024-12-16T18:41:28-00:00
_audit_creation_method 'WinGX routine CIF_UPDATE'
_audit_update_record
;
2024-12-17 deposited with the CCDC.	2025-01-07 downloaded from the CCDC.
;
_cell_angle_alpha 107.4030(10)
_cell_angle_beta 110.8530(10)
_cell_angle_gamma 94.5710(10)
_cell_formula_units_Z 2
_cell_length_a 12.51570(10)
_cell_length_b 14.6557(2)
_cell_length_c 15.2251(2)
_cell_measurement_reflns_used 58042
_cell_measurement_temperature 100(2)
_cell_measurement_theta_max 76.81
_cell_measurement_theta_min 3.21
_cell_volume 2435.42(6)
_computing_cell_refinement 'CrysAlisPro (Rigaku Oxford Diffraction, 2021)'
_computing_data_collection 'XtaLAB Synergy, Dualflex,HyPix, (Rigaku, 2021)'
_computing_data_reduction 'CrysAlisPro (Rigaku Oxford Diffraction, 2021)'
_computing_structure_refinement 'SHELXL-2018/3 (Sheldrick, 2018)'
_diffrn_ambient_temperature 100(2)
_diffrn_measured_fraction_theta_full 0.998
_diffrn_measured_fraction_theta_max 0.966
_diffrn_measurement_device Area
_diffrn_measurement_device_type 'XtaLAB Synergy, Dualflex, HyPix'
_diffrn_measurement_method '\f & \w scans'
_diffrn_radiation_monochromator mirror
_diffrn_radiation_type CuK\a
_diffrn_radiation_wavelength 1.54184
_diffrn_reflns_av_R_equivalents 0.0428
_diffrn_reflns_av_unetI/netI 0.0228
_diffrn_reflns_Laue_measured_fraction_full 0.998
_diffrn_reflns_Laue_measured_fraction_max 0.966
_diffrn_reflns_limit_h_max 15
_diffrn_reflns_limit_h_min -13
_diffrn_reflns_limit_k_max 17
_diffrn_reflns_limit_k_min -18
_diffrn_reflns_limit_l_max 19
_diffrn_reflns_limit_l_min -19
_diffrn_reflns_number 77758
_diffrn_reflns_point_group_measured_fraction_full 0.998
_diffrn_reflns_point_group_measured_fraction_max 0.966
_diffrn_reflns_theta_full 67.684
_diffrn_reflns_theta_max 74.488
_diffrn_reflns_theta_min 4.492
_exptl_absorpt_coefficient_mu 5.546
_exptl_absorpt_correction_T_max 0.57
_exptl_absorpt_correction_T_min 0.38
_exptl_absorpt_correction_type multi-scan
_exptl_absorpt_process_details 'DENZO/SCALEPACK (Otwinowski & Minor, 1997)'
_exptl_crystal_colour orange
_exptl_crystal_density_diffrn 1.362
_exptl_crystal_description block
_exptl_crystal_F_000 1032
_exptl_crystal_size_max 0.190
_exptl_crystal_size_mid 0.140
_exptl_crystal_size_min 0.100
_refine_diff_density_max 0.926
_refine_diff_density_min -0.831
_refine_diff_density_rms 0.065
_refine_ls_extinction_method none
_refine_ls_goodness_of_fit_ref 1.03
_refine_ls_hydrogen_treatment constr
_refine_ls_matrix_type full
_refine_ls_number_parameters 583
_refine_ls_number_reflns 9608
_refine_ls_number_restraints 0
_refine_ls_restrained_S_all 1.03
_refine_ls_R_factor_all 0.0329
_refine_ls_R_factor_gt 0.031
_refine_ls_shift/su_max 0.032
_refine_ls_shift/su_mean 0.001
_refine_ls_structure_factor_coef Fsqd
_refine_ls_weighting_details 'w=1/[\s^2^(Fo^2^)+(0.0485P)^2^+2.3253P] where P=(Fo^2^+2Fc^2^)/3'
_refine_ls_weighting_scheme calc
_refine_ls_wR_factor_gt 0.0843
_refine_ls_wR_factor_ref 0.0852
_reflns_Friedel_coverage 0
_reflns_number_gt 9172
_reflns_number_total 9608
_reflns_threshold_expression 'I > 2\s(I)'
_cod_data_source_file d4cc06177b2.cif
_cod_data_source_block complex_5a
_cod_original_cell_volume 2435.42(5)
_cod_database_code 7134129

loop_
_symmetry_equiv_pos_as_xyz
'x, y, z'
'-x, -y, -z'

loop_
_atom_site_label
_atom_site_type_symbol
_atom_site_fract_x
_atom_site_fract_y
_atom_site_fract_z
_atom_site_U_iso_or_equiv
_atom_site_adp_type
_atom_site_occupancy
_atom_site_site_symmetry_order
_atom_site_calc_flag
_atom_site_refinement_flags_posn
_atom_site_refinement_flags_adp
_atom_site_refinement_flags_occupancy
_atom_site_disorder_assembly
_atom_site_disorder_group
C1 C 0.43626(19) 0.71904(16) 0.66746(17) 0.0244(4) Uani 1 1 d . . . . .
C2 C 0.6276(2) 0.66855(19) 0.6926(2) 0.0344(6) Uani 1 1 d . . . . .
C3 C 0.48869(17) 0.58272(15) 0.76836(15) 0.0180(4) Uani 1 1 d . . . . .
C4 C 0.47368(18) 0.42989(15) 0.78461(15) 0.0184(4) Uani 1 1 d . . . . .
C5 C 0.36830(18) 0.45469(14) 0.76371(15) 0.0180(4) Uani 1 1 d . . . . .
C6 C 0.26175(18) 0.38975(15) 0.74872(17) 0.0215(4) Uani 1 1 d . . . . .
H6A H 0.202893 0.371654 0.679154 0.026 Uiso 1 1 calc R U . . .
H6B H 0.227191 0.422955 0.795653 0.026 Uiso 1 1 calc R U . . .
C7 C 0.29984(17) 0.29724(15) 0.76932(15) 0.0189(4) Uani 1 1 d . . . . .
H7 H 0.2915 0.300621 0.833084 0.023 Uiso 1 1 calc R U . . .
C8 C 0.4883(2) 0.17481(18) 0.8185(2) 0.0334(5) Uani 1 1 d . . . . .
C9 C 0.6438(2) 0.30962(17) 0.82762(19) 0.0291(5) Uani 1 1 d . . . . .
C11 C 0.5967(2) 0.76831(18) 0.93161(18) 0.0346(5) Uani 1 1 d . . . . .
H11 H 0.577562 0.730829 0.967208 0.042 Uiso 1 1 calc R U . . .
C12 C 0.5262(2) 0.82605(18) 0.8873(2) 0.0390(6) Uani 1 1 d . . . . .
H12 H 0.45195 0.834423 0.887849 0.047 Uiso 1 1 calc R U . . .
C13 C 0.5862(3) 0.86921(18) 0.8419(2) 0.0449(7) Uani 1 1 d . . . . .
H13 H 0.55899 0.91181 0.806442 0.054 Uiso 1 1 calc R U . . .
C14 C 0.6936(2) 0.8382(2) 0.8583(2) 0.0440(7) Uani 1 1 d . . . . .
H14 H 0.750929 0.856334 0.835764 0.053 Uiso 1 1 calc R U . . .
C15 C 0.7007(2) 0.77517(18) 0.9145(2) 0.0365(6) Uani 1 1 d . . . . .
H15 H 0.763352 0.743644 0.936388 0.044 Uiso 1 1 calc R U . . .
C21 C 0.66487(18) 0.50961(15) 0.79835(16) 0.0197(4) Uani 1 1 d . . . . .
C22 C 0.75480(19) 0.54223(16) 0.89387(17) 0.0231(4) Uani 1 1 d . . . . .
C23 C 0.8688(2) 0.53859(17) 0.90090(19) 0.0294(5) Uani 1 1 d . . . . .
H23 H 0.931622 0.56216 0.96521 0.035 Uiso 1 1 calc R U . . .
C24 C 0.8922(2) 0.50139(18) 0.8161(2) 0.0310(5) Uani 1 1 d . . . . .
C25 C 0.8000(2) 0.46741(17) 0.7225(2) 0.0301(5) Uani 1 1 d . . . . .
H25 H 0.8158 0.442018 0.66431 0.036 Uiso 1 1 calc R U . . .
C26 C 0.68507(19) 0.46944(16) 0.71151(17) 0.0239(4) Uani 1 1 d . . . . .
C27 C 0.7300(2) 0.57429(18) 0.98711(17) 0.0291(5) Uani 1 1 d . . . . .
H27A H 0.660927 0.603618 0.974089 0.044 Uiso 1 1 calc R U . . .
H27B H 0.797452 0.622575 1.042042 0.044 Uiso 1 1 calc R U . . .
H27C H 0.715645 0.51755 1.005869 0.044 Uiso 1 1 calc R U . . .
C28 C 1.0144(2) 0.4924(2) 0.8251(3) 0.0461(7) Uani 1 1 d . . . . .
H28A H 1.022765 0.424814 0.817096 0.069 Uiso 1 1 calc R U . . .
H28B H 1.070828 0.536254 0.891267 0.069 Uiso 1 1 calc R U . . .
H28C H 1.029174 0.510306 0.772739 0.069 Uiso 1 1 calc R U . . .
C29 C 0.5852(2) 0.42573(19) 0.60977(18) 0.0329(5) Uani 1 1 d . . . . .
H29A H 0.539327 0.366182 0.605955 0.049 Uiso 1 1 calc R U . . .
H29B H 0.616177 0.409604 0.557544 0.049 Uiso 1 1 calc R U . . .
H29C H 0.535099 0.472982 0.59967 0.049 Uiso 1 1 calc R U . . .
C31 C 0.27796(17) 0.59206(14) 0.73103(16) 0.0187(4) Uani 1 1 d . . . . .
C32 C 0.20530(18) 0.57094(15) 0.63038(16) 0.0217(4) Uani 1 1 d . . . . .
C33 C 0.10643(19) 0.61219(16) 0.60949(17) 0.0256(5) Uani 1 1 d . . . . .
H33 H 0.056452 0.599305 0.541469 0.031 Uiso 1 1 calc R U . . .
C34 C 0.07888(19) 0.67158(16) 0.68524(18) 0.0258(5) Uani 1 1 d . . . . .
C35 C 0.15163(19) 0.68785(16) 0.78371(17) 0.0252(4) Uani 1 1 d . . . . .
H35 H 0.133166 0.727605 0.836039 0.03 Uiso 1 1 calc R U . . .
C36 C 0.25119(18) 0.64804(15) 0.80911(16) 0.0216(4) Uani 1 1 d . . . . .
C37 C 0.2331(2) 0.50530(17) 0.54777(17) 0.0278(5) Uani 1 1 d . . . . .
H37A H 0.312071 0.531142 0.556048 0.042 Uiso 1 1 calc R U . . .
H37B H 0.1765 0.502684 0.482579 0.042 Uiso 1 1 calc R U . . .
H37C H 0.228648 0.439368 0.550943 0.042 Uiso 1 1 calc R U . . .
C38 C -0.0279(2) 0.71624(19) 0.6632(2) 0.0358(6) Uani 1 1 d . . . . .
H38A H -0.084211 0.685734 0.682576 0.054 Uiso 1 1 calc R U . . .
H38B H -0.063767 0.705337 0.591267 0.054 Uiso 1 1 calc R U . . .
H38C H -0.005021 0.786635 0.701453 0.054 Uiso 1 1 calc R U . . .
C39 C 0.3223(2) 0.66316(18) 0.91741(17) 0.0296(5) Uani 1 1 d . . . . .
H39A H 0.373843 0.616263 0.921161 0.044 Uiso 1 1 calc R U . . .
H39B H 0.269764 0.653205 0.950041 0.044 Uiso 1 1 calc R U . . .
H39C H 0.369476 0.729872 0.951551 0.044 Uiso 1 1 calc R U . . .
C41 C 0.21082(19) 0.16205(16) 0.55696(16) 0.0228(4) Uani 1 1 d . . . . .
C42 C 0.3063(2) 0.20814(17) 0.54902(17) 0.0267(5) Uani 1 1 d . . . . .
H42 H 0.366809 0.255034 0.606946 0.032 Uiso 1 1 calc R U . . .
C43 C 0.3133(2) 0.1855(2) 0.45598(19) 0.0367(6) Uani 1 1 d . . . . .
H43 H 0.378229 0.21753 0.450302 0.044 Uiso 1 1 calc R U . . .
C44 C 0.2265(3) 0.1170(2) 0.37231(19) 0.0388(6) Uani 1 1 d . . . . .
H44 H 0.232376 0.101335 0.309198 0.047 Uiso 1 1 calc R U . . .
C45 C 0.1308(3) 0.07082(19) 0.37912(18) 0.0368(6) Uani 1 1 d . . . . .
H45 H 0.070924 0.02387 0.320761 0.044 Uiso 1 1 calc R U . . .
C46 C 0.1220(2) 0.09285(17) 0.47091(17) 0.0300(5) Uani 1 1 d . . . . .
H46 H 0.056092 0.061234 0.475663 0.036 Uiso 1 1 calc R U . . .
C51 C 0.04919(19) 0.20262(15) 0.65144(16) 0.0225(4) Uani 1 1 d . . . . .
C52 C -0.0101(2) 0.24120(18) 0.57896(18) 0.0304(5) Uani 1 1 d . . . . .
H52 H 0.026638 0.25709 0.539029 0.036 Uiso 1 1 calc R U . . .
C53 C -0.1216(2) 0.25662(19) 0.5645(2) 0.0349(5) Uani 1 1 d . . . . .
H53 H -0.16047 0.283731 0.515401 0.042 Uiso 1 1 calc R U . . .
C54 C -0.1765(2) 0.2328(2) 0.6211(3) 0.0443(7) Uani 1 1 d . . . . .
H54 H -0.25386 0.241964 0.610021 0.053 Uiso 1 1 calc R U . . .
C55 C -0.1191(3) 0.1957(3) 0.6933(3) 0.0567(9) Uani 1 1 d . . . . .
H55 H -0.156649 0.180124 0.732842 0.068 Uiso 1 1 calc R U . . .
C56 C -0.0068(2) 0.1808(2) 0.7092(2) 0.0400(6) Uani 1 1 d . . . . .
H56 H 0.032246 0.155495 0.759838 0.048 Uiso 1 1 calc R U . . .
C61 C 0.21880(18) 0.08786(15) 0.71923(16) 0.0212(4) Uani 1 1 d . . . . .
C62 C 0.2345(2) 0.10092(17) 0.81811(17) 0.0267(5) Uani 1 1 d . . . . .
H62 H 0.235414 0.163131 0.86168 0.032 Uiso 1 1 calc R U . . .
C63 C 0.2487(2) 0.02369(18) 0.85298(19) 0.0324(5) Uani 1 1 d . . . . .
H63 H 0.259635 0.033022 0.920349 0.039 Uiso 1 1 calc R U . . .
C64 C 0.2469(2) -0.06639(17) 0.7900(2) 0.0337(5) Uani 1 1 d . . . . .
H64 H 0.255958 -0.119366 0.813901 0.04 Uiso 1 1 calc R U . . .
C65 C 0.2320(2) -0.08065(17) 0.6924(2) 0.0329(5) Uani 1 1 d . . . . .
H65 H 0.231362 -0.143242 0.649692 0.039 Uiso 1 1 calc R U . . .
C66 C 0.2180(2) -0.00401(17) 0.65603(18) 0.0270(5) Uani 1 1 d . . . . .
H66 H 0.207958 -0.013998 0.588735 0.032 Uiso 1 1 calc R U . . .
C71 C -0.0027(4) 0.1234(5) 0.9392(3) 0.111(2) Uani 1 1 d . . . . .
H71A H 0.018437 0.184914 0.929143 0.133 Uiso 1 1 calc R U . . .
H71B H 0.064713 0.090821 0.948858 0.133 Uiso 1 1 calc R U . . .
C72 C -0.0326(5) 0.1453(5) 1.0305(4) 0.116(2) Uani 1 1 d . . . . .
H72A H -0.009439 0.21596 1.071037 0.14 Uiso 1 1 calc R U . . .
H72B H 0.004182 0.107815 1.073324 0.14 Uiso 1 1 calc R U . . .
C73 C -0.1687(4) 0.1096(4) 0.9781(4) 0.108(2) Uani 1 1 d . . . . .
H73A H -0.193443 0.051122 0.99157 0.129 Uiso 1 1 calc R U . . .
H73B H -0.207773 0.161694 1.002615 0.129 Uiso 1 1 calc R U . . .
C74 C -0.1973(3) 0.0864(3) 0.8724(3) 0.0598(9) Uani 1 1 d . . . . .
H74A H -0.265361 0.030996 0.832584 0.072 Uiso 1 1 calc R U . . .
H74B H -0.217191 0.143503 0.852868 0.072 Uiso 1 1 calc R U . . .
N1 N 0.54619(15) 0.51039(12) 0.78752(12) 0.0176(3) Uani 1 1 d . . . . .
N2 N 0.37715(14) 0.54637(12) 0.75417(13) 0.0178(3) Uani 1 1 d . . . . .
O1 O 0.36546(15) 0.73174(13) 0.60014(13) 0.0325(4) Uani 1 1 d . . . . .
O2 O 0.6784(2) 0.64729(17) 0.64091(19) 0.0534(6) Uani 1 1 d . . . . .
O3 O 0.50463(17) 0.10489(15) 0.8346(2) 0.0547(6) Uani 1 1 d . . . . .
O4 O 0.74022(15) 0.31073(14) 0.84438(17) 0.0423(5) Uani 1 1 d . . . . .
O5 O -0.1010(2) 0.0619(2) 0.85501(19) 0.0767(8) Uani 1 1 d . . . . .
P1 P 0.19950(4) 0.19019(4) 0.67662(4) 0.01850(11) Uani 1 1 d . . . . .
Mn1 Mn 0.55400(3) 0.71406(2) 0.77143(3) 0.02261(9) Uani 1 1 d . . . . .
Rh1 Rh 0.48450(2) 0.29676(2) 0.80037(2) 0.01944(6) Uani 1 1 d . . . . .

loop_
_atom_site_aniso_label
_atom_site_aniso_U_11
_atom_site_aniso_U_22
_atom_site_aniso_U_33
_atom_site_aniso_U_23
_atom_site_aniso_U_13
_atom_site_aniso_U_12
C1 0.0223(11) 0.0215(10) 0.0327(11) 0.0133(9) 0.0113(9) 0.0060(8)
C2 0.0252(12) 0.0358(13) 0.0579(16) 0.0350(12) 0.0179(12) 0.0116(10)
C3 0.0148(9) 0.0204(10) 0.0185(9) 0.0088(8) 0.0046(8) 0.0043(8)
C4 0.0176(10) 0.0176(9) 0.0207(9) 0.0083(8) 0.0068(8) 0.0045(8)
C5 0.0178(10) 0.0157(9) 0.0209(9) 0.0084(8) 0.0066(8) 0.0042(8)
C6 0.0176(10) 0.0190(10) 0.0303(11) 0.0118(8) 0.0091(9) 0.0059(8)
C7 0.0150(9) 0.0181(9) 0.0223(10) 0.0080(8) 0.0053(8) 0.0033(8)
C8 0.0182(11) 0.0283(12) 0.0505(15) 0.0184(11) 0.0062(10) 0.0048(9)
C9 0.0314(13) 0.0221(11) 0.0394(13) 0.0170(10) 0.0147(10) 0.0096(9)
C11 0.0328(13) 0.0246(12) 0.0296(12) 0.0030(9) -0.0002(10) 0.0013(10)
C12 0.0344(14) 0.0241(12) 0.0389(14) 0.0022(10) -0.0001(11) 0.0059(10)
C13 0.0387(15) 0.0205(12) 0.0551(17) 0.0152(11) -0.0044(13) -0.0002(11)
C14 0.0268(13) 0.0327(14) 0.0572(17) 0.0238(13) -0.0036(12) -0.0098(11)
C15 0.0236(12) 0.0281(12) 0.0423(14) 0.0148(11) -0.0047(10) -0.0024(10)
C21 0.0152(10) 0.0197(10) 0.0292(11) 0.0138(8) 0.0095(8) 0.0063(8)
C22 0.0186(10) 0.0225(10) 0.0305(11) 0.0154(9) 0.0069(9) 0.0067(8)
C23 0.0163(11) 0.0307(12) 0.0425(13) 0.0222(10) 0.0054(10) 0.0061(9)
C24 0.0218(11) 0.0322(12) 0.0554(15) 0.0298(11) 0.0204(11) 0.0124(10)
C25 0.0322(13) 0.0301(12) 0.0451(14) 0.0221(11) 0.0257(11) 0.0150(10)
C26 0.0239(11) 0.0237(10) 0.0321(11) 0.0161(9) 0.0143(9) 0.0086(9)
C27 0.0251(12) 0.0335(12) 0.0264(11) 0.0136(9) 0.0047(9) 0.0085(10)
C28 0.0280(14) 0.0561(18) 0.079(2) 0.0445(17) 0.0294(14) 0.0202(13)
C29 0.0330(13) 0.0371(13) 0.0281(12) 0.0083(10) 0.0150(10) 0.0046(10)
C31 0.0130(9) 0.0149(9) 0.0276(10) 0.0100(8) 0.0050(8) 0.0034(7)
C32 0.0172(10) 0.0206(10) 0.0263(10) 0.0117(8) 0.0051(8) 0.0027(8)
C33 0.0186(11) 0.0248(11) 0.0287(11) 0.0136(9) 0.0012(9) 0.0028(9)
C34 0.0181(10) 0.0190(10) 0.0401(12) 0.0146(9) 0.0078(9) 0.0044(8)
C35 0.0229(11) 0.0192(10) 0.0340(12) 0.0091(9) 0.0116(9) 0.0075(8)
C36 0.0180(10) 0.0169(9) 0.0280(11) 0.0086(8) 0.0069(8) 0.0031(8)
C37 0.0252(12) 0.0299(12) 0.0240(11) 0.0086(9) 0.0058(9) 0.0058(9)
C38 0.0253(12) 0.0323(13) 0.0479(15) 0.0160(11) 0.0090(11) 0.0150(10)
C39 0.0298(12) 0.0297(12) 0.0261(11) 0.0083(9) 0.0080(10) 0.0103(10)
C41 0.0251(11) 0.0222(10) 0.0232(10) 0.0098(8) 0.0095(9) 0.0093(9)
C42 0.0284(12) 0.0283(11) 0.0263(11) 0.0119(9) 0.0122(9) 0.0061(9)
C43 0.0430(15) 0.0434(14) 0.0354(13) 0.0207(11) 0.0223(12) 0.0127(12)
C44 0.0563(17) 0.0438(15) 0.0266(12) 0.0168(11) 0.0219(12) 0.0230(13)
C45 0.0483(16) 0.0322(13) 0.0248(12) 0.0074(10) 0.0099(11) 0.0127(12)
C46 0.0329(13) 0.0271(11) 0.0267(11) 0.0082(9) 0.0093(10) 0.0054(10)
C51 0.0196(10) 0.0185(10) 0.0279(11) 0.0071(8) 0.0088(9) 0.0028(8)
C52 0.0254(12) 0.0344(12) 0.0283(11) 0.0105(10) 0.0072(9) 0.0077(10)
C53 0.0234(12) 0.0342(13) 0.0378(13) 0.0098(11) 0.0037(10) 0.0082(10)
C54 0.0232(13) 0.0346(14) 0.079(2) 0.0241(14) 0.0210(13) 0.0104(11)
C55 0.0481(18) 0.063(2) 0.102(3) 0.056(2) 0.0520(19) 0.0287(16)
C56 0.0395(15) 0.0449(15) 0.0605(17) 0.0357(14) 0.0310(14) 0.0208(12)
C61 0.0171(10) 0.0178(10) 0.0281(11) 0.0110(8) 0.0065(8) 0.0020(8)
C62 0.0293(12) 0.0226(11) 0.0277(11) 0.0100(9) 0.0100(9) 0.0048(9)
C63 0.0360(13) 0.0306(12) 0.0319(12) 0.0175(10) 0.0104(10) 0.0040(10)
C64 0.0328(13) 0.0230(11) 0.0440(14) 0.0194(10) 0.0079(11) 0.0045(10)
C65 0.0347(13) 0.0195(11) 0.0402(13) 0.0091(10) 0.0110(11) 0.0072(10)
C66 0.0251(11) 0.0243(11) 0.0297(11) 0.0087(9) 0.0090(9) 0.0067(9)
C71 0.044(2) 0.201(6) 0.044(2) -0.005(3) 0.0164(17) -0.006(3)
C72 0.077(3) 0.180(6) 0.064(3) -0.001(3) 0.035(3) 0.011(4)
C73 0.084(3) 0.121(4) 0.086(3) -0.026(3) 0.059(3) -0.021(3)
C74 0.066(2) 0.0472(18) 0.083(2) 0.0326(18) 0.039(2) 0.0170(16)
N1 0.0139(8) 0.0180(8) 0.0220(8) 0.0099(7) 0.0059(7) 0.0042(6)
N2 0.0135(8) 0.0163(8) 0.0233(8) 0.0092(7) 0.0051(7) 0.0041(6)
O1 0.0291(9) 0.0347(9) 0.0331(9) 0.0188(7) 0.0048(7) 0.0119(7)
O2 0.0557(13) 0.0611(13) 0.0916(17) 0.0564(13) 0.0547(13) 0.0342(11)
O3 0.0318(10) 0.0345(10) 0.1011(18) 0.0437(12) 0.0127(11) 0.0119(8)
O4 0.0235(9) 0.0407(10) 0.0804(14) 0.0368(10) 0.0253(9) 0.0182(8)
O5 0.0560(15) 0.104(2) 0.0519(14) 0.0059(14) 0.0187(12) 0.0160(15)
P1 0.0178(3) 0.0173(2) 0.0208(2) 0.00802(19) 0.0070(2) 0.00406(19)
Mn1 0.01486(17) 0.01970(17) 0.03197(19) 0.01466(14) 0.00354(14) 0.00238(13)
Rh1 0.01669(9) 0.01728(9) 0.02564(9) 0.01057(6) 0.00684(6) 0.00630(6)

loop_
_atom_type_symbol
_atom_type_description
_atom_type_scat_dispersion_real
_atom_type_scat_dispersion_imag
_atom_type_scat_source
C C 0.0181 0.0091 'International Tables Vol C Tables 4.2.6.8 and 6.1.1.4'
N N 0.0311 0.018 'International Tables Vol C Tables 4.2.6.8 and 6.1.1.4'
O O 0.0492 0.0322 'International Tables Vol C Tables 4.2.6.8 and 6.1.1.4'
P P 0.2955 0.4335 'International Tables Vol C Tables 4.2.6.8 and 6.1.1.4'
Mn Mn -0.5299 2.8052 'International Tables Vol C Tables 4.2.6.8 and 6.1.1.4'
Rh Rh 0.0927 3.6045 'International Tables Vol C Tables 4.2.6.8 and 6.1.1.4'
H H 0 0 'International Tables Vol C Tables 4.2.6.8 and 6.1.1.4'

loop_
_geom_angle_atom_site_label_1
_geom_angle_atom_site_label_2
_geom_angle_atom_site_label_3
_geom_angle
_geom_angle_site_symmetry_1
_geom_angle_site_symmetry_3
_geom_angle_publ_flag
O1 C1 Mn1 172.7(2) . . ?
O2 C2 Mn1 173.8(2) . . ?
N2 C3 N1 102.66(17) . . ?
N2 C3 Mn1 128.36(15) . . ?
N1 C3 Mn1 128.81(15) . . ?
C5 C4 N1 103.79(17) . . ?
C5 C4 Rh1 117.11(15) . . ?
N1 C4 Rh1 139.09(15) . . ?
C4 C5 N2 109.08(18) . . ?
C4 C5 C6 123.46(18) . . ?
N2 C5 C6 127.39(18) . . ?
C5 C6 C7 106.68(16) . . ?
C5 C6 H6A 110.4 . . ?
C7 C6 H6A 110.4 . . ?
C5 C6 H6B 110.4 . . ?
C7 C6 H6B 110.4 . . ?
H6A C6 H6B 108.6 . . ?
C6 C7 P1 110.53(14) . . ?
C6 C7 Rh1 113.63(13) . . ?
P1 C7 Rh1 115.69(10) . . ?
C6 C7 H7 105.3 . . ?
P1 C7 H7 105.3 . . ?
Rh1 C7 H7 105.3 . . ?
O3 C8 Rh1 171.9(2) . . ?
O4 C9 Rh1 175.0(2) . . ?
C12 C11 C15 109.0(2) . . ?
C12 C11 Mn1 71.18(15) . . ?
C15 C11 Mn1 70.27(15) . . ?
C12 C11 H11 125.5 . . ?
C15 C11 H11 125.5 . . ?
Mn1 C11 H11 124.7 . . ?
C13 C12 C11 107.5(3) . . ?
C13 C12 Mn1 69.53(16) . . ?
C11 C12 Mn1 70.96(15) . . ?
C13 C12 H12 126.2 . . ?
C11 C12 H12 126.2 . . ?
Mn1 C12 H12 124.9 . . ?
C12 C13 C14 108.4(2) . . ?
C12 C13 Mn1 72.23(15) . . ?
C14 C13 Mn1 70.18(15) . . ?
C12 C13 H13 125.8 . . ?
C14 C13 H13 125.8 . . ?
Mn1 C13 H13 123.4 . . ?
C13 C14 C15 108.0(3) . . ?
C13 C14 Mn1 71.05(15) . . ?
C15 C14 Mn1 71.66(14) . . ?
C13 C14 H14 126 . . ?
C15 C14 H14 126 . . ?
Mn1 C14 H14 123 . . ?
C11 C15 C14 107.0(2) . . ?
C11 C15 Mn1 71.46(14) . . ?
C14 C15 Mn1 69.52(14) . . ?
C11 C15 H15 126.5 . . ?
C14 C15 H15 126.5 . . ?
Mn1 C15 H15 124.2 . . ?
C22 C21 C26 122.0(2) . . ?
C22 C21 N1 119.86(19) . . ?
C26 C21 N1 118.01(19) . . ?
C21 C22 C23 117.9(2) . . ?
C21 C22 C27 121.41(19) . . ?
C23 C22 C27 120.6(2) . . ?
C24 C23 C22 121.5(2) . . ?
C24 C23 H23 119.3 . . ?
C22 C23 H23 119.3 . . ?
C23 C24 C25 118.9(2) . . ?
C23 C24 C28 120.9(2) . . ?
C25 C24 C28 120.1(2) . . ?
C24 C25 C26 121.9(2) . . ?
C24 C25 H25 119.1 . . ?
C26 C25 H25 119.1 . . ?
C25 C26 C21 117.8(2) . . ?
C25 C26 C29 121.1(2) . . ?
C21 C26 C29 121.1(2) . . ?
C22 C27 H27A 109.5 . . ?
C22 C27 H27B 109.5 . . ?
H27A C27 H27B 109.5 . . ?
C22 C27 H27C 109.5 . . ?
H27A C27 H27C 109.5 . . ?
H27B C27 H27C 109.5 . . ?
C24 C28 H28A 109.5 . . ?
C24 C28 H28B 109.5 . . ?
H28A C28 H28B 109.5 . . ?
C24 C28 H28C 109.5 . . ?
H28A C28 H28C 109.5 . . ?
H28B C28 H28C 109.5 . . ?
C26 C29 H29A 109.5 . . ?
C26 C29 H29B 109.5 . . ?
H29A C29 H29B 109.5 . . ?
C26 C29 H29C 109.5 . . ?
H29A C29 H29C 109.5 . . ?
H29B C29 H29C 109.5 . . ?
C36 C31 C32 122.00(19) . . ?
C36 C31 N2 119.12(18) . . ?
C32 C31 N2 118.58(18) . . ?
C31 C32 C33 117.8(2) . . ?
C31 C32 C37 120.67(19) . . ?
C33 C32 C37 121.6(2) . . ?
C34 C33 C32 122.0(2) . . ?
C34 C33 H33 119 . . ?
C32 C33 H33 119 . . ?
C35 C34 C33 118.0(2) . . ?
C35 C34 C38 119.7(2) . . ?
C33 C34 C38 122.3(2) . . ?
C34 C35 C36 122.5(2) . . ?
C34 C35 H35 118.8 . . ?
C36 C35 H35 118.8 . . ?
C31 C36 C35 117.6(2) . . ?
C31 C36 C39 122.55(19) . . ?
C35 C36 C39 119.8(2) . . ?
C32 C37 H37A 109.5 . . ?
C32 C37 H37B 109.5 . . ?
H37A C37 H37B 109.5 . . ?
C32 C37 H37C 109.5 . . ?
H37A C37 H37C 109.5 . . ?
H37B C37 H37C 109.5 . . ?
C34 C38 H38A 109.5 . . ?
C34 C38 H38B 109.5 . . ?
H38A C38 H38B 109.5 . . ?
C34 C38 H38C 109.5 . . ?
H38A C38 H38C 109.5 . . ?
H38B C38 H38C 109.5 . . ?
C36 C39 H39A 109.5 . . ?
C36 C39 H39B 109.5 . . ?
H39A C39 H39B 109.5 . . ?
C36 C39 H39C 109.5 . . ?
H39A C39 H39C 109.5 . . ?
H39B C39 H39C 109.5 . . ?
C42 C41 C46 119.6(2) . . ?
C42 C41 P1 120.70(17) . . ?
C46 C41 P1 119.69(17) . . ?
C41 C42 C43 119.8(2) . . ?
C41 C42 H42 120.1 . . ?
C43 C42 H42 120.1 . . ?
C44 C43 C42 120.2(2) . . ?
C44 C43 H43 119.9 . . ?
C42 C43 H43 119.9 . . ?
C43 C44 C45 120.6(2) . . ?
C43 C44 H44 119.7 . . ?
C45 C44 H44 119.7 . . ?
C44 C45 C46 120.0(2) . . ?
C44 C45 H45 120 . . ?
C46 C45 H45 120 . . ?
C45 C46 C41 119.8(2) . . ?
C45 C46 H46 120.1 . . ?
C41 C46 H46 120.1 . . ?
C56 C51 C52 118.1(2) . . ?
C56 C51 P1 120.76(19) . . ?
C52 C51 P1 120.94(17) . . ?
C53 C52 C51 120.9(2) . . ?
C53 C52 H52 119.6 . . ?
C51 C52 H52 119.6 . . ?
C54 C53 C52 120.1(2) . . ?
C54 C53 H53 119.9 . . ?
C52 C53 H53 119.9 . . ?
C55 C54 C53 119.8(2) . . ?
C55 C54 H54 120.1 . . ?
C53 C54 H54 120.1 . . ?
C54 C55 C56 120.6(3) . . ?
C54 C55 H55 119.7 . . ?
C56 C55 H55 119.7 . . ?
C55 C56 C51 120.4(3) . . ?
C55 C56 H56 119.8 . . ?
C51 C56 H56 119.8 . . ?
C62 C61 C66 119.2(2) . . ?
C62 C61 P1 118.94(16) . . ?
C66 C61 P1 121.86(17) . . ?
C63 C62 C61 120.4(2) . . ?
C63 C62 H62 119.8 . . ?
C61 C62 H62 119.8 . . ?
C64 C63 C62 119.9(2) . . ?
C64 C63 H63 120.1 . . ?
C62 C63 H63 120.1 . . ?
C63 C64 C65 120.6(2) . . ?
C63 C64 H64 119.7 . . ?
C65 C64 H64 119.7 . . ?
C64 C65 C66 120.4(2) . . ?
C64 C65 H65 119.8 . . ?
C66 C65 H65 119.8 . . ?
C65 C66 C61 119.5(2) . . ?
C65 C66 H66 120.3 . . ?
C61 C66 H66 120.3 . . ?
O5 C71 C72 108.4(4) . . ?
O5 C71 H71A 110 . . ?
C72 C71 H71A 110 . . ?
O5 C71 H71B 110 . . ?
C72 C71 H71B 110 . . ?
H71A C71 H71B 108.4 . . ?
C71 C72 C73 100.2(4) . . ?
C71 C72 H72A 111.7 . . ?
C73 C72 H72A 111.7 . . ?
C71 C72 H72B 111.7 . . ?
C73 C72 H72B 111.7 . . ?
H72A C72 H72B 109.5 . . ?
C74 C73 C72 105.4(4) . . ?
C74 C73 H73A 110.7 . . ?
C72 C73 H73A 110.7 . . ?
C74 C73 H73B 110.7 . . ?
C72 C73 H73B 110.7 . . ?
H73A C73 H73B 108.8 . . ?
O5 C74 C73 107.5(4) . . ?
O5 C74 H74A 110.2 . . ?
C73 C74 H74A 110.2 . . ?
O5 C74 H74B 110.2 . . ?
C73 C74 H74B 110.2 . . ?
H74A C74 H74B 108.5 . . ?
C3 N1 C4 113.45(17) . . ?
C3 N1 C21 124.34(17) . . ?
C4 N1 C21 121.85(16) . . ?
C3 N2 C5 111.01(16) . . ?
C3 N2 C31 127.11(17) . . ?
C5 N2 C31 121.88(17) . . ?
C74 O5 C71 106.3(3) . . ?
C7 P1 C41 112.96(10) . . ?
C7 P1 C61 110.09(10) . . ?
C41 P1 C61 110.08(10) . . ?
C7 P1 C51 111.56(10) . . ?
C41 P1 C51 105.14(10) . . ?
C61 P1 C51 106.74(10) . . ?
C1 Mn1 C2 89.82(11) . . ?
C1 Mn1 C3 97.76(9) . . ?
C2 Mn1 C3 95.63(10) . . ?
C1 Mn1 C14 119.07(10) . . ?
C2 Mn1 C14 90.03(13) . . ?
C3 Mn1 C14 142.77(9) . . ?
C1 Mn1 C13 90.29(10) . . ?
C2 Mn1 C13 117.15(12) . . ?
C3 Mn1 C13 146.31(11) . . ?
C14 Mn1 C13 38.76(11) . . ?
C1 Mn1 C15 154.93(10) . . ?
C2 Mn1 C15 99.97(12) . . ?
C3 Mn1 C15 104.10(9) . . ?
C14 Mn1 C15 38.82(10) . . ?
C13 Mn1 C15 64.68(10) . . ?
C1 Mn1 C11 132.73(10) . . ?
C2 Mn1 C11 136.60(11) . . ?
C3 Mn1 C11 87.55(9) . . ?
C14 Mn1 C11 64.21(11) . . ?
C13 Mn1 C11 63.76(11) . . ?
C15 Mn1 C11 38.27(11) . . ?
C1 Mn1 C12 97.47(10) . . ?
C2 Mn1 C12 153.86(12) . . ?
C3 Mn1 C12 108.10(10) . . ?
C14 Mn1 C12 64.47(12) . . ?
C13 Mn1 C12 38.24(12) . . ?
C15 Mn1 C12 64.26(11) . . ?
C11 Mn1 C12 37.86(10) . . ?
C9 Rh1 C8 87.43(10) . . ?
C9 Rh1 C4 95.23(9) . . ?
C8 Rh1 C4 176.67(10) . . ?
C9 Rh1 C7 174.16(8) . . ?
C8 Rh1 C7 98.33(9) . . ?
C4 Rh1 C7 78.98(8) . . ?

loop_
_geom_bond_atom_site_label_1
_geom_bond_atom_site_label_2
_geom_bond_distance
_geom_bond_site_symmetry_2
_geom_bond_publ_flag
C1 O1 1.168(3) . ?
C1 Mn1 1.763(2) . ?
C2 O2 1.166(3) . ?
C2 Mn1 1.773(3) . ?
C3 N2 1.370(3) . ?
C3 N1 1.372(3) . ?
C3 Mn1 2.011(2) . ?
C4 C5 1.349(3) . ?
C4 N1 1.410(3) . ?
C4 Rh1 2.045(2) . ?
C5 N2 1.394(3) . ?
C5 C6 1.479(3) . ?
C6 C7 1.554(3) . ?
C6 H6A 0.99 . ?
C6 H6B 0.99 . ?
C7 P1 1.769(2) . ?
C7 Rh1 2.189(2) . ?
C7 H7 1 . ?
C8 O3 1.140(3) . ?
C8 Rh1 1.890(2) . ?
C9 O4 1.139(3) . ?
C9 Rh1 1.868(2) . ?
C11 C12 1.409(4) . ?
C11 C15 1.418(4) . ?
C11 Mn1 2.170(3) . ?
C11 H11 0.95 . ?
C12 C13 1.412(4) . ?
C12 Mn1 2.173(3) . ?
C12 H12 0.95 . ?
C13 C14 1.415(4) . ?
C13 Mn1 2.138(3) . ?
C13 H13 0.95 . ?
C14 C15 1.423(4) . ?
C14 Mn1 2.127(3) . ?
C14 H14 0.95 . ?
C15 Mn1 2.155(2) . ?
C15 H15 0.95 . ?
C21 C22 1.394(3) . ?
C21 C26 1.398(3) . ?
C21 N1 1.436(3) . ?
C22 C23 1.399(3) . ?
C22 C27 1.507(3) . ?
C23 C24 1.386(4) . ?
C23 H23 0.95 . ?
C24 C25 1.387(4) . ?
C24 C28 1.507(3) . ?
C25 C26 1.392(3) . ?
C25 H25 0.95 . ?
C26 C29 1.508(3) . ?
C27 H27A 0.98 . ?
C27 H27B 0.98 . ?
C27 H27C 0.98 . ?
C28 H28A 0.98 . ?
C28 H28B 0.98 . ?
C28 H28C 0.98 . ?
C29 H29A 0.98 . ?
C29 H29B 0.98 . ?
C29 H29C 0.98 . ?
C31 C36 1.394(3) . ?
C31 C32 1.397(3) . ?
C31 N2 1.441(3) . ?
C32 C33 1.397(3) . ?
C32 C37 1.506(3) . ?
C33 C34 1.392(3) . ?
C33 H33 0.95 . ?
C34 C35 1.383(3) . ?
C34 C38 1.509(3) . ?
C35 C36 1.397(3) . ?
C35 H35 0.95 . ?
C36 C39 1.505(3) . ?
C37 H37A 0.98 . ?
C37 H37B 0.98 . ?
C37 H37C 0.98 . ?
C38 H38A 0.98 . ?
C38 H38B 0.98 . ?
C38 H38C 0.98 . ?
C39 H39A 0.98 . ?
C39 H39B 0.98 . ?
C39 H39C 0.98 . ?
C41 C42 1.386(3) . ?
C41 C46 1.403(3) . ?
C41 P1 1.804(2) . ?
C42 C43 1.391(3) . ?
C42 H42 0.95 . ?
C43 C44 1.373(4) . ?
C43 H43 0.95 . ?
C44 C45 1.380(4) . ?
C44 H44 0.95 . ?
C45 C46 1.384(3) . ?
C45 H45 0.95 . ?
C46 H46 0.95 . ?
C51 C56 1.392(3) . ?
C51 C52 1.395(3) . ?
C51 P1 1.817(2) . ?
C52 C53 1.380(3) . ?
C52 H52 0.95 . ?
C53 C54 1.379(4) . ?
C53 H53 0.95 . ?
C54 C55 1.370(4) . ?
C54 H54 0.95 . ?
C55 C56 1.386(4) . ?
C55 H55 0.95 . ?
C56 H56 0.95 . ?
C61 C62 1.397(3) . ?
C61 C66 1.398(3) . ?
C61 P1 1.805(2) . ?
C62 C63 1.385(3) . ?
C62 H62 0.95 . ?
C63 C64 1.373(4) . ?
C63 H63 0.95 . ?
C64 C65 1.377(4) . ?
C64 H64 0.95 . ?
C65 C66 1.391(3) . ?
C65 H65 0.95 . ?
C66 H66 0.95 . ?
C71 O5 1.406(5) . ?
C71 C72 1.515(6) . ?
C71 H71A 0.99 . ?
C71 H71B 0.99 . ?
C72 C73 1.567(7) . ?
C72 H72A 0.99 . ?
C72 H72B 0.99 . ?
C73 C74 1.441(6) . ?
C73 H73A 0.99 . ?
C73 H73B 0.99 . ?
C74 O5 1.376(4) . ?
C74 H74A 0.99 . ?
C74 H74B 0.99 . ?

loop_
_geom_torsion_atom_site_label_1
_geom_torsion_atom_site_label_2
_geom_torsion_atom_site_label_3
_geom_torsion_atom_site_label_4
_geom_torsion
_geom_torsion_site_symmetry_1
_geom_torsion_site_symmetry_2
_geom_torsion_site_symmetry_3
_geom_torsion_site_symmetry_4
_geom_torsion_publ_flag
N1 C4 C5 N2 0.2(2) . . . . ?
Rh1 C4 C5 N2 -179.10(13) . . . . ?
N1 C4 C5 C6 177.20(18) . . . . ?
Rh1 C4 C5 C6 -2.1(3) . . . . ?
C4 C5 C6 C7 3.9(3) . . . . ?
N2 C5 C6 C7 -179.59(19) . . . . ?
C5 C6 C7 P1 -135.83(15) . . . . ?
C5 C6 C7 Rh1 -3.8(2) . . . . ?
C15 C11 C12 C13 0.1(3) . . . . ?
Mn1 C11 C12 C13 -60.21(18) . . . . ?
C15 C11 C12 Mn1 60.35(18) . . . . ?
C11 C12 C13 C14 -0.1(3) . . . . ?
Mn1 C12 C13 C14 -61.2(2) . . . . ?
C11 C12 C13 Mn1 61.12(17) . . . . ?
C12 C13 C14 C15 0.0(3) . . . . ?
Mn1 C13 C14 C15 -62.52(19) . . . . ?
C12 C13 C14 Mn1 62.48(19) . . . . ?
C12 C11 C15 C14 -0.2(3) . . . . ?
Mn1 C11 C15 C14 60.75(19) . . . . ?
C12 C11 C15 Mn1 -60.91(17) . . . . ?
C13 C14 C15 C11 0.1(3) . . . . ?
Mn1 C14 C15 C11 -62.01(18) . . . . ?
C13 C14 C15 Mn1 62.13(19) . . . . ?
C26 C21 C22 C23 3.4(3) . . . . ?
N1 C21 C22 C23 178.92(18) . . . . ?
C26 C21 C22 C27 -172.7(2) . . . . ?
N1 C21 C22 C27 2.9(3) . . . . ?
C21 C22 C23 C24 -1.7(3) . . . . ?
C27 C22 C23 C24 174.4(2) . . . . ?
C22 C23 C24 C25 0.2(3) . . . . ?
C22 C23 C24 C28 -176.3(2) . . . . ?
C23 C24 C25 C26 -0.2(3) . . . . ?
C28 C24 C25 C26 176.4(2) . . . . ?
C24 C25 C26 C21 1.7(3) . . . . ?
C24 C25 C26 C29 -175.7(2) . . . . ?
C22 C21 C26 C25 -3.3(3) . . . . ?
N1 C21 C26 C25 -178.97(18) . . . . ?
C22 C21 C26 C29 174.0(2) . . . . ?
N1 C21 C26 C29 -1.6(3) . . . . ?
C36 C31 C32 C33 3.3(3) . . . . ?
N2 C31 C32 C33 176.97(18) . . . . ?
C36 C31 C32 C37 -176.35(19) . . . . ?
N2 C31 C32 C37 -2.6(3) . . . . ?
C31 C32 C33 C34 -0.7(3) . . . . ?
C37 C32 C33 C34 178.9(2) . . . . ?
C32 C33 C34 C35 -1.2(3) . . . . ?
C32 C33 C34 C38 -179.9(2) . . . . ?
C33 C34 C35 C36 0.8(3) . . . . ?
C38 C34 C35 C36 179.5(2) . . . . ?
C32 C31 C36 C35 -3.7(3) . . . . ?
N2 C31 C36 C35 -177.35(18) . . . . ?
C32 C31 C36 C39 173.9(2) . . . . ?
N2 C31 C36 C39 0.2(3) . . . . ?
C34 C35 C36 C31 1.6(3) . . . . ?
C34 C35 C36 C39 -176.0(2) . . . . ?
C46 C41 C42 C43 0.0(3) . . . . ?
P1 C41 C42 C43 -179.88(19) . . . . ?
C41 C42 C43 C44 -0.7(4) . . . . ?
C42 C43 C44 C45 0.9(4) . . . . ?
C43 C44 C45 C46 -0.4(4) . . . . ?
C44 C45 C46 C41 -0.2(4) . . . . ?
C42 C41 C46 C45 0.4(3) . . . . ?
P1 C41 C46 C45 -179.70(18) . . . . ?
C56 C51 C52 C53 -0.5(4) . . . . ?
P1 C51 C52 C53 -175.69(19) . . . . ?
C51 C52 C53 C54 -0.8(4) . . . . ?
C52 C53 C54 C55 1.5(4) . . . . ?
C53 C54 C55 C56 -0.8(5) . . . . ?
C54 C55 C56 C51 -0.4(5) . . . . ?
C52 C51 C56 C55 1.1(4) . . . . ?
P1 C51 C56 C55 176.3(3) . . . . ?
C66 C61 C62 C63 -0.2(3) . . . . ?
P1 C61 C62 C63 179.53(19) . . . . ?
C61 C62 C63 C64 -0.3(4) . . . . ?
C62 C63 C64 C65 0.5(4) . . . . ?
C63 C64 C65 C66 -0.3(4) . . . . ?
C64 C65 C66 C61 -0.1(4) . . . . ?
C62 C61 C66 C65 0.4(3) . . . . ?
P1 C61 C66 C65 -179.32(18) . . . . ?
O5 C71 C72 C73 -14.1(7) . . . . ?
C71 C72 C73 C74 -7.1(7) . . . . ?
C72 C73 C74 O5 26.6(6) . . . . ?
N2 C3 N1 C4 0.6(2) . . . . ?
Mn1 C3 N1 C4 176.17(14) . . . . ?
N2 C3 N1 C21 173.86(18) . . . . ?
Mn1 C3 N1 C21 -10.6(3) . . . . ?
C5 C4 N1 C3 -0.5(2) . . . . ?
Rh1 C4 N1 C3 178.47(17) . . . . ?
C5 C4 N1 C21 -173.93(18) . . . . ?
Rh1 C4 N1 C21 5.1(3) . . . . ?
C22 C21 N1 C3 97.9(2) . . . . ?
C26 C21 N1 C3 -86.4(2) . . . . ?
C22 C21 N1 C4 -89.4(2) . . . . ?
C26 C21 N1 C4 86.3(2) . . . . ?
N1 C3 N2 C5 -0.5(2) . . . . ?
Mn1 C3 N2 C5 -176.08(14) . . . . ?
N1 C3 N2 C31 -179.75(18) . . . . ?
Mn1 C3 N2 C31 4.7(3) . . . . ?
C4 C5 N2 C3 0.2(2) . . . . ?
C6 C5 N2 C3 -176.66(19) . . . . ?
C4 C5 N2 C31 179.51(18) . . . . ?
C6 C5 N2 C31 2.6(3) . . . . ?
C36 C31 N2 C3 -94.2(2) . . . . ?
C32 C31 N2 C3 91.9(2) . . . . ?
C36 C31 N2 C5 86.6(2) . . . . ?
C32 C31 N2 C5 -87.2(2) . . . . ?
C73 C74 O5 C71 -36.6(5) . . . . ?
C72 C71 O5 C74 31.6(6) . . . . ?
C6 C7 P1 C41 73.07(16) . . . . ?
Rh1 C7 P1 C41 -57.87(13) . . . . ?
C6 C7 P1 C61 -163.42(14) . . . . ?
Rh1 C7 P1 C61 65.64(13) . . . . ?
C6 C7 P1 C51 -45.12(17) . . . . ?
Rh1 C7 P1 C51 -176.05(10) . . . . ?
C42 C41 P1 C7 13.7(2) . . . . ?
C46 C41 P1 C7 -166.24(17) . . . . ?
C42 C41 P1 C61 -109.83(19) . . . . ?
C46 C41 P1 C61 70.2(2) . . . . ?
C42 C41 P1 C51 135.56(18) . . . . ?
C46 C41 P1 C51 -44.4(2) . . . . ?
C62 C61 P1 C7 43.2(2) . . . . ?
C66 C61 P1 C7 -137.02(18) . . . . ?
C62 C61 P1 C41 168.42(17) . . . . ?
C66 C61 P1 C41 -11.8(2) . . . . ?
C62 C61 P1 C51 -77.98(19) . . . . ?
C66 C61 P1 C51 101.8(2) . . . . ?
C56 C51 P1 C7 -86.4(2) . . . . ?
C52 C51 P1 C7 88.7(2) . . . . ?
C56 C51 P1 C41 150.8(2) . . . . ?
C52 C51 P1 C41 -34.1(2) . . . . ?
C56 C51 P1 C61 33.9(2) . . . . ?
C52 C51 P1 C61 -151.02(19) . . . . ?
